data_1574892
loop_
_publ_author_name
'Wu, Zixiang'
'Anderson, Christopher L.'
'Zhang, Teng-Shuo'
'Liu, Yi'
'Fu, Hongbing'
'Wang, Long'

_publ_section_title
;
 Side-chain ionization enables ultrafast intramolecular singlet fission in
 the azaquinodimethane skeleton.
;
_journal_issue 29
_journal_name_full 'Chemical science'
_journal_page_first 13374
_journal_page_last 13381
_journal_paper_doi 10.1039/d5sc01980j
_journal_volume 16
_journal_year 2025
_chemical_formula_sum 'C59.44 H42 F7.68 N2 O4.32 P2.56 S5.44'
_chemical_formula_weight 1252.96
_space_group_crystal_system monoclinic
_space_group_IT_number 15
_space_group_name_Hall '-C 2yc'
_space_group_name_H-M_alt 'C 1 2/c 1'
_atom_sites_solution_hydrogens geom
_atom_sites_solution_primary 'Dual space'
_atom_sites_solution_secondary difmap
_audit_block_doi 10.5517/ccdc.csd.cc2k5w8x
_audit_creation_method SHELXL-2018/1
_audit_update_record
;
2024-05-29 deposited with the CCDC.	2025-06-19 downloaded from the CCDC.
;
_cell_angle_alpha 90
_cell_angle_beta 101.806(3)
_cell_angle_gamma 90
_cell_formula_units_Z 4
_cell_length_a 21.2510(11)
_cell_length_b 13.6392(7)
_cell_length_c 19.4810(10)
_cell_measurement_reflns_used 9824
_cell_measurement_temperature 100(2)
_cell_measurement_theta_max 31.6303
_cell_measurement_theta_min 2.8634
_cell_volume 5527.1(5)
_computing_cell_refinement 'Bruker SAINT v8.38a'
_computing_data_collection 'Bruker APEX 3'
_computing_data_reduction 'Bruker SAINT v8.38a'
_computing_molecular_graphics 'Bruker SHELXTL'
_computing_publication_material 'Bruker SHELXTL & local programs'
_computing_structure_refinement 'SHELXL-2014/7 (Sheldrick, 2014)'
_computing_structure_solution 'Bruker SHELXTL 2014/5'
_diffrn_ambient_temperature 100(2)
_diffrn_detector_area_resol_mean 7.39
_diffrn_measured_fraction_theta_full 1.000
_diffrn_measured_fraction_theta_max 0.999
_diffrn_measurement_device_type 'Bruker D8 with PHOTONII detector'
_diffrn_measurement_method '\w/\q shutterless scans'
_diffrn_radiation_type synchrotron
_diffrn_radiation_wavelength 0.7749
_diffrn_reflns_av_R_equivalents 0.0671
_diffrn_reflns_av_unetI/netI 0.0292
_diffrn_reflns_Laue_measured_fraction_full 1.000
_diffrn_reflns_Laue_measured_fraction_max 0.999
_diffrn_reflns_limit_h_max 28
_diffrn_reflns_limit_h_min -28
_diffrn_reflns_limit_k_max 18
_diffrn_reflns_limit_k_min -18
_diffrn_reflns_limit_l_max 26
_diffrn_reflns_limit_l_min -26
_diffrn_reflns_number 95485
_diffrn_reflns_point_group_measured_fraction_full 1.000
_diffrn_reflns_point_group_measured_fraction_max 0.999
_diffrn_reflns_theta_full 27.706
_diffrn_reflns_theta_max 31.681
_diffrn_reflns_theta_min 1.947
_diffrn_source 'Advanced Light Source beamline 11.3.1'
_exptl_absorpt_coefficient_mu 0.474
_exptl_absorpt_correction_T_max 0.991
_exptl_absorpt_correction_T_min 0.943
_exptl_absorpt_correction_type multi-scan
_exptl_absorpt_process_details 'SADABS 2016/2 Bruker AXS Madison WI USA'
_exptl_crystal_colour 'Dark Blue'
_exptl_crystal_density_diffrn 1.506
_exptl_crystal_description needle
_exptl_crystal_F_000 2567
_exptl_crystal_size_max 0.300
_exptl_crystal_size_mid 0.030
_exptl_crystal_size_min 0.020
_refine_diff_density_max 0.781
_refine_diff_density_min -0.531
_refine_diff_density_rms 0.092
_refine_ls_extinction_method none
_refine_ls_goodness_of_fit_ref 1.057
_refine_ls_hydrogen_treatment constr
_refine_ls_matrix_type full
_refine_ls_number_parameters 524
_refine_ls_number_reflns 7209
_refine_ls_number_restraints 257
_refine_ls_restrained_S_all 1.078
_refine_ls_R_factor_all 0.0545
_refine_ls_R_factor_gt 0.0442
_refine_ls_shift/su_max 0.001
_refine_ls_shift/su_mean 0.000
_refine_ls_structure_factor_coef Fsqd
_refine_ls_weighting_details 'w=1/[\s^2^(Fo^2^)+(0.0482P)^2^+8.6896P] where P=(Fo^2^+2Fc^2^)/3'
_refine_ls_weighting_scheme calc
_refine_ls_wR_factor_gt 0.1065
_refine_ls_wR_factor_ref 0.1139
_reflns_Friedel_coverage 0.000
_reflns_number_gt 6103
_reflns_number_total 7209
_reflns_threshold_expression 'I > 2\s(I)'
_cod_data_source_file d5sc01980j2.cif
_cod_data_source_block cla0325a_a
_cod_depositor_comments 'Adding full bibliography for 1574891--1574892.cif.'
_cod_original_sg_symbol_H-M 'C 2/c'
_cod_database_code 1574892
_shelx_shelxl_version_number 2018/1
_shelx_space_group_comment
;
The symmetry employed for this shelxl refinement is uniquely defined
by the following loop, which should always be used as a source of
symmetry information in preference to the above space-group names.
They are only intended as comments.
;
_shelx_estimated_absorpt_t_min 0.871
_shelx_estimated_absorpt_t_max 0.991

loop_
_space_group_symop_operation_xyz
'x, y, z'
'-x, y, -z+1/2'
'x+1/2, y+1/2, z'
'-x+1/2, y+1/2, -z+1/2'
'-x, -y, -z'
'x, -y, z-1/2'
'-x+1/2, -y+1/2, -z'
'x+1/2, -y+1/2, z-1/2'

loop_
_atom_site_label
_atom_site_type_symbol
_atom_site_fract_x
_atom_site_fract_y
_atom_site_fract_z
_atom_site_U_iso_or_equiv
_atom_site_adp_type
_atom_site_occupancy
_atom_site_site_symmetry_order
_atom_site_calc_flag
_atom_site_refinement_flags_posn
_atom_site_refinement_flags_adp
_atom_site_refinement_flags_occupancy
_atom_site_disorder_assembly
_atom_site_disorder_group
N1 N 0.28853(6) 0.32895(10) 0.53030(7) 0.0199(3) Uani 1 1 d . . . . .
C1 C 0.25080(7) 0.28389(11) 0.56427(8) 0.0194(3) Uani 1 1 d . . . . .
C2 C 0.28989(8) 0.29856(12) 0.46268(8) 0.0211(3) Uani 1 1 d . . . . .
C3 C 0.32671(8) 0.34898(12) 0.42399(9) 0.0249(3) Uani 1 1 d . . . . .
H3A H 0.326600 0.323906 0.378472 0.030 Uiso 1 1 calc R U . . .
C4 C 0.36484(9) 0.43383(13) 0.44369(9) 0.0282(4) Uani 1 1 d . . . . .
S1 S 0.40757(2) 0.48141(3) 0.38424(2) 0.02840(11) Uani 1 1 d . . . . .
C5 C 0.37577(13) 0.49074(17) 0.50327(11) 0.0494(6) Uani 1 1 d . . . . .
H5A H 0.357311 0.477315 0.542747 0.059 Uiso 1 1 calc R U . . .
C6 C 0.41646(13) 0.56985(17) 0.50018(11) 0.0496(6) Uani 1 1 d . . . . .
H6A H 0.428566 0.615154 0.537589 0.060 Uiso 1 1 calc R U . . .
C7 C 0.43748(9) 0.57659(13) 0.43852(10) 0.0296(4) Uani 1 1 d . . . . .
C8 C 0.47740(9) 0.65179(14) 0.41758(10) 0.0299(4) Uani 1 1 d . . . . .
S2 S 0.49052(11) 0.66243(18) 0.33792(15) 0.0334(4) Uani 0.531(4) 1 d . . P A 1
C11 C 0.5049(7) 0.7341(11) 0.4571(6) 0.048(3) Uani 0.531(4) 1 d . . P A 1
H11 H 0.500216 0.748504 0.503524 0.057 Uiso 0.531(4) 1 calc R U P A 1
C9 C 0.53243(10) 0.75897(19) 0.35213(13) 0.0464(5) Uani 1 1 d . . . . .
H9A H 0.549647 0.789485 0.316177 0.056 Uiso 1 1 calc R U . A 1
C10 C 0.54229(12) 0.79494(17) 0.41596(14) 0.0497(6) Uani 1 1 d . . . . .
H10A H 0.568478 0.849782 0.432843 0.060 Uiso 1 1 calc R U . A 1
S2' S 0.5156(2) 0.7352(3) 0.47404(19) 0.0391(6) Uani 0.469(4) 1 d . . P A 2
C11' C 0.4924(7) 0.6600(12) 0.3496(8) 0.084(7) Uani 0.469(4) 1 d . . P A 2
H11' H 0.480984 0.615937 0.311273 0.101 Uiso 0.469(4) 1 calc R U P A 2
P1 P 0.25163(2) 0.33885(3) 0.65019(2) 0.01828(10) Uani 1 1 d . . . . .
C12 C 0.16979(8) 0.36196(11) 0.65455(8) 0.0207(3) Uani 1 1 d . . . . .
C13 C 0.12943(8) 0.40214(13) 0.59574(9) 0.0259(3) Uani 1 1 d . . . . .
H13A H 0.145374 0.416072 0.554652 0.031 Uiso 1 1 calc R U . . .
C15 C 0.04276(9) 0.40025(15) 0.65773(12) 0.0367(4) Uani 1 1 d . . . . .
H15A H -0.000808 0.413992 0.659022 0.044 Uiso 1 1 calc R U . . .
C14 C 0.06586(9) 0.42153(14) 0.59788(11) 0.0328(4) Uani 1 1 d . . . . .
H14A H 0.038088 0.449450 0.558265 0.039 Uiso 1 1 calc R U . . .
C16 C 0.08248(9) 0.35932(15) 0.71539(11) 0.0339(4) Uani 1 1 d . . . . .
H16A H 0.066031 0.344427 0.755998 0.041 Uiso 1 1 calc R U . . .
C18 C 0.29115(8) 0.26044(12) 0.71888(9) 0.0226(3) Uani 1 1 d . . . . .
C17 C 0.14623(8) 0.33978(13) 0.71446(9) 0.0264(3) Uani 1 1 d . . . . .
H17A H 0.173622 0.311571 0.754229 0.032 Uiso 1 1 calc R U . . .
C19 C 0.31764(8) 0.17144(13) 0.70429(10) 0.0283(4) Uani 1 1 d . . . . .
H19A H 0.310717 0.147214 0.657623 0.034 Uiso 1 1 calc R U . . .
C20 C 0.35450(9) 0.11848(15) 0.75935(12) 0.0371(4) Uani 1 1 d . . . . .
H20A H 0.373249 0.057870 0.750255 0.044 Uiso 1 1 calc R U . . .
C21 C 0.36386(10) 0.15394(16) 0.82721(12) 0.0405(5) Uani 1 1 d . . . . .
H21A H 0.389464 0.117647 0.864308 0.049 Uiso 1 1 calc R U . . .
C22 C 0.33654(10) 0.24126(16) 0.84180(11) 0.0374(5) Uani 1 1 d . . . . .
H22A H 0.342251 0.263808 0.888813 0.045 Uiso 1 1 calc R U . . .
C23 C 0.30076(9) 0.29593(14) 0.78767(9) 0.0287(4) Uani 1 1 d . . . . .
H23A H 0.282861 0.357057 0.797152 0.034 Uiso 1 1 calc R U . . .
C24 C 0.29712(8) 0.45009(12) 0.65721(8) 0.0214(3) Uani 1 1 d . . . . .
C25 C 0.36234(9) 0.44664(15) 0.68622(11) 0.0371(5) Uani 1 1 d . . . . .
H25A H 0.382121 0.386139 0.702369 0.045 Uiso 1 1 calc R U . . .
C26 C 0.39851(10) 0.53169(16) 0.69154(12) 0.0418(5) Uani 1 1 d . . . . .
H26A H 0.443109 0.529428 0.711891 0.050 Uiso 1 1 calc R U . . .
C27 C 0.37061(10) 0.61905(14) 0.66774(10) 0.0332(4) Uani 1 1 d . . . . .
H27A H 0.395815 0.677108 0.671958 0.040 Uiso 1 1 calc R U . . .
C28 C 0.30622(10) 0.62298(14) 0.63775(12) 0.0378(4) Uani 1 1 d . . . . .
H28A H 0.287227 0.683573 0.620582 0.045 Uiso 1 1 calc R U . . .
C29 C 0.26876(9) 0.53868(13) 0.63244(11) 0.0319(4) Uani 1 1 d . . . . .
H29A H 0.224181 0.541517 0.612072 0.038 Uiso 1 1 calc R U . . .
C30 C 0.1319(3) 0.6379(5) 0.4642(4) 0.0365(13) Uani 0.4 1 d D . P B 1
F1 F 0.0981(3) 0.7041(3) 0.4231(3) 0.0506(12) Uani 0.4 1 d D . P B 1
F2 F 0.0927(2) 0.5944(3) 0.4998(2) 0.0426(8) Uani 0.4 1 d D . P B 1
F3 F 0.1796(3) 0.6791(4) 0.5055(2) 0.0617(13) Uani 0.4 1 d D . P B 1
S3 S 0.16227(9) 0.54412(12) 0.40896(8) 0.0234(3) Uani 0.4 1 d D . P B 1
O1 O 0.2051(3) 0.6040(5) 0.3790(4) 0.0411(12) Uani 0.4 1 d D . P B 1
O2 O 0.1050(3) 0.5104(3) 0.3650(3) 0.0262(12) Uani 0.4 1 d D . P B 1
O3 O 0.1898(4) 0.4722(5) 0.4584(3) 0.0322(17) Uani 0.4 1 d D . P B 1
C30' C 0.2089(3) 0.5781(5) 0.4302(4) 0.0418(14) Uani 0.32 1 d D . P C 2
F1' F 0.2314(3) 0.4992(3) 0.4678(3) 0.0505(11) Uani 0.32 1 d D . P C 2
F2' F 0.2479(2) 0.6495(4) 0.4481(4) 0.0734(16) Uani 0.32 1 d D . P C 2
F3' F 0.2099(4) 0.5598(7) 0.3638(4) 0.0585(18) Uani 0.32 1 d D . P C 2
S3' S 0.12755(11) 0.60063(17) 0.43984(14) 0.0340(5) Uani 0.32 1 d D . P C 2
O1' O 0.1072(3) 0.6803(5) 0.3948(4) 0.0352(15) Uani 0.32 1 d D . P C 2
O2' O 0.1376(4) 0.6221(6) 0.5139(3) 0.067(2) Uani 0.32 1 d D . P C 2
O3' O 0.0995(4) 0.5104(4) 0.4183(5) 0.075(2) Uani 0.32 1 d D . P C 2
P2 P 0.15139(18) 0.5701(3) 0.42755(18) 0.0563(12) Uani 0.28 1 d D . P D 3
F11 F 0.1945(6) 0.6366(7) 0.4902(5) 0.131(4) Uani 0.28 1 d D . P D 3
F12 F 0.0961(3) 0.5543(5) 0.4723(4) 0.0656(19) Uani 0.28 1 d D . P D 3
F13 F 0.1858(6) 0.4698(8) 0.4586(7) 0.078(5) Uani 0.28 1 d D . P D 3
F14 F 0.2082(6) 0.5903(13) 0.3833(7) 0.173(9) Uani 0.28 1 d D . P D 3
F15 F 0.1167(6) 0.6725(8) 0.3942(7) 0.153(7) Uani 0.28 1 d D . P D 3
F16 F 0.1094(5) 0.5143(8) 0.3601(5) 0.083(4) Uani 0.28 1 d D . P D 3

loop_
_atom_site_aniso_label
_atom_site_aniso_U_11
_atom_site_aniso_U_22
_atom_site_aniso_U_33
_atom_site_aniso_U_23
_atom_site_aniso_U_13
_atom_site_aniso_U_12
N1 0.0227(6) 0.0177(6) 0.0208(6) -0.0009(5) 0.0076(5) -0.0003(5)
C1 0.0224(7) 0.0175(7) 0.0196(7) -0.0016(5) 0.0072(6) 0.0005(6)
C2 0.0242(7) 0.0196(7) 0.0215(7) -0.0021(6) 0.0090(6) -0.0026(6)
C3 0.0309(8) 0.0227(8) 0.0241(8) -0.0043(6) 0.0125(7) -0.0055(6)
C4 0.0352(9) 0.0268(8) 0.0260(8) -0.0024(7) 0.0143(7) -0.0105(7)
S1 0.0333(2) 0.0280(2) 0.0274(2) -0.00403(16) 0.01438(17) -0.01150(17)
C5 0.0814(17) 0.0429(12) 0.0324(10) -0.0132(9) 0.0310(11) -0.0356(12)
C6 0.0810(17) 0.0432(12) 0.0294(10) -0.0120(9) 0.0226(11) -0.0371(12)
C7 0.0340(9) 0.0268(8) 0.0278(8) -0.0001(7) 0.0056(7) -0.0116(7)
C8 0.0277(8) 0.0302(9) 0.0306(9) 0.0041(7) 0.0031(7) -0.0094(7)
S2 0.0302(7) 0.0367(8) 0.0385(6) -0.0007(5) 0.0194(5) -0.0101(6)
C11 0.070(7) 0.048(4) 0.023(5) 0.002(3) 0.003(4) -0.022(3)
C9 0.0323(10) 0.0590(14) 0.0519(13) 0.0152(11) 0.0178(9) -0.0074(10)
C10 0.0489(13) 0.0342(11) 0.0586(14) 0.0052(10) -0.0064(11) -0.0181(10)
S2' 0.0540(12) 0.0305(8) 0.0330(17) -0.0038(9) 0.0096(12) -0.0213(8)
C11' 0.076(9) 0.079(9) 0.098(13) -0.002(7) 0.018(7) -0.049(6)
P1 0.02017(19) 0.01763(18) 0.01787(18) -0.00099(14) 0.00588(14) -0.00012(14)
C12 0.0219(7) 0.0185(7) 0.0230(7) -0.0036(6) 0.0071(6) -0.0006(6)
C13 0.0254(8) 0.0250(8) 0.0273(8) 0.0005(6) 0.0055(6) -0.0006(6)
C15 0.0232(8) 0.0372(10) 0.0517(12) -0.0082(9) 0.0127(8) 0.0003(7)
C14 0.0238(8) 0.0304(9) 0.0416(10) -0.0002(8) 0.0005(7) 0.0026(7)
C16 0.0299(9) 0.0389(10) 0.0373(10) -0.0086(8) 0.0175(8) -0.0040(8)
C18 0.0198(7) 0.0230(8) 0.0248(8) 0.0042(6) 0.0040(6) -0.0024(6)
C17 0.0266(8) 0.0300(9) 0.0244(8) -0.0048(7) 0.0090(6) -0.0015(7)
C19 0.0244(8) 0.0244(8) 0.0370(9) 0.0045(7) 0.0081(7) -0.0003(6)
C20 0.0282(9) 0.0268(9) 0.0554(13) 0.0133(9) 0.0068(8) 0.0016(7)
C21 0.0313(9) 0.0396(11) 0.0457(12) 0.0212(9) -0.0037(8) -0.0059(8)
C22 0.0391(10) 0.0398(11) 0.0289(9) 0.0090(8) -0.0033(8) -0.0110(8)
C23 0.0309(9) 0.0289(9) 0.0250(8) 0.0022(7) 0.0025(7) -0.0056(7)
C24 0.0247(7) 0.0202(7) 0.0204(7) -0.0027(6) 0.0076(6) -0.0028(6)
C25 0.0296(9) 0.0302(9) 0.0462(11) 0.0132(8) -0.0048(8) -0.0061(7)
C26 0.0339(10) 0.0403(11) 0.0443(12) 0.0122(9) -0.0081(9) -0.0147(9)
C27 0.0427(10) 0.0260(9) 0.0325(9) -0.0057(7) 0.0118(8) -0.0134(8)
C28 0.0393(10) 0.0195(8) 0.0580(13) -0.0015(8) 0.0179(9) 0.0016(7)
C29 0.0272(8) 0.0226(8) 0.0476(11) -0.0019(7) 0.0115(8) 0.0019(7)
C30 0.053(3) 0.020(3) 0.039(4) -0.004(2) 0.015(2) 0.009(2)
F1 0.076(3) 0.0246(19) 0.055(3) 0.0109(18) 0.022(2) 0.0158(17)
F2 0.058(2) 0.037(2) 0.041(2) 0.0086(15) 0.0291(19) 0.0148(18)
F3 0.077(3) 0.062(3) 0.042(2) -0.021(2) 0.0039(19) -0.013(2)
S3 0.0247(6) 0.0288(7) 0.0188(7) 0.0054(5) 0.0095(5) 0.0031(5)
O1 0.042(3) 0.046(3) 0.041(3) 0.014(2) 0.020(2) 0.001(2)
O2 0.026(2) 0.0181(19) 0.032(3) -0.0070(18) 0.001(2) -0.0020(18)
O3 0.032(4) 0.043(4) 0.024(3) 0.016(3) 0.012(3) 0.019(3)
C30' 0.042(4) 0.041(3) 0.044(3) 0.013(3) 0.011(3) 0.001(3)
F1' 0.056(3) 0.046(2) 0.053(3) 0.019(2) 0.018(2) 0.019(2)
F2' 0.044(3) 0.050(3) 0.123(5) 0.018(3) 0.008(3) -0.009(2)
F3' 0.070(4) 0.070(5) 0.040(3) 0.023(3) 0.024(3) 0.012(4)
S3' 0.0342(11) 0.0251(10) 0.0422(13) 0.0157(9) 0.0070(9) 0.0034(9)
O1' 0.038(3) 0.022(3) 0.035(3) 0.010(2) -0.018(3) -0.012(2)
O2' 0.084(5) 0.085(5) 0.029(3) 0.005(3) 0.006(3) 0.042(5)
O3' 0.091(5) 0.027(3) 0.094(6) 0.016(3) -0.010(4) -0.008(3)
P2 0.049(2) 0.084(4) 0.033(2) 0.019(2) 0.0018(16) 0.012(2)
F11 0.151(10) 0.087(7) 0.135(10) 0.020(6) -0.020(8) -0.010(7)
F12 0.074(4) 0.063(4) 0.070(5) 0.032(4) 0.037(4) 0.037(3)
F13 0.075(10) 0.090(9) 0.080(9) 0.034(7) 0.044(6) 0.034(7)
F14 0.145(12) 0.26(2) 0.126(13) 0.119(13) 0.059(10) -0.004(12)
F15 0.185(13) 0.117(9) 0.142(14) 0.089(9) -0.002(9) 0.014(8)
F16 0.076(7) 0.123(9) 0.052(6) -0.003(6) 0.015(5) 0.024(6)

loop_
_atom_type_symbol
_atom_type_description
_atom_type_scat_dispersion_real
_atom_type_scat_dispersion_imag
_atom_type_scat_source
C C 0.0040 0.0020 'XDISP Program in WinGX S.Brennan & P.L.Cowan Rev.Sci.Instrum.63,850 1992'
H H 0.0000 0.0000 'XDISP Program in WinGX S.Brennan & P.L.Cowan Rev.Sci.Instrum.63,850 1992'
N N 0.0076 0.0040 'XDISP Program in WinGX S.Brennan & P.L.Cowan Rev.Sci.Instrum.63,850 1992'
O O 0.0132 0.0074 'XDISP Program in WinGX S.Brennan & P.L.Cowan Rev.Sci.Instrum.63,850 1992'
F F 0.0211 0.0125 'XDISP Program in WinGX S.Brennan & P.L.Cowan Rev.Sci.Instrum.63,850 1992'
P P 0.1183 0.1134 'XDISP Program in WinGX S.Brennan & P.L.Cowan Rev.Sci.Instrum.63,850 1992'
S S 0.1431 0.1480 'XDISP Program in WinGX S.Brennan & P.L.Cowan Rev.Sci.Instrum.63,850 1992'

loop_
_citation_id
_citation_doi
_citation_year
1 10.1002/anie.201908609 2019

loop_
_geom_angle_atom_site_label_1
_geom_angle_atom_site_label_2
_geom_angle_atom_site_label_3
_geom_angle
_geom_angle_site_symmetry_1
_geom_angle_site_symmetry_3
_geom_angle_publ_flag
C1 N1 C2 118.64(13) . . ?
N1 C1 C2 124.67(14) . 7_556 ?
N1 C1 P1 112.46(11) . . ?
C2 C1 P1 122.83(11) 7_556 . ?
C3 C2 N1 119.70(14) . . ?
C3 C2 C1 123.57(15) . 7_556 ?
N1 C2 C1 116.68(13) . 7_556 ?
C2 C3 C4 128.04(16) . . ?
C2 C3 H3A 116.0 . . ?
C4 C3 H3A 116.0 . . ?
C5 C4 C3 132.57(17) . . ?
C5 C4 S1 109.30(14) . . ?
C3 C4 S1 118.13(13) . . ?
C7 S1 C4 92.88(9) . . ?
C4 C5 C6 113.59(18) . . ?
C4 C5 H5A 123.2 . . ?
C6 C5 H5A 123.2 . . ?
C7 C6 C5 114.06(18) . . ?
C7 C6 H6A 123.0 . . ?
C5 C6 H6A 123.0 . . ?
C6 C7 C8 127.81(18) . . ?
C6 C7 S1 110.16(14) . . ?
C8 C7 S1 122.01(14) . . ?
C11 C8 C7 127.6(6) . . ?
C11' C8 C7 125.0(7) . . ?
C11 C8 S2 108.2(6) . . ?
C7 C8 S2 123.71(17) . . ?
C11' C8 S2' 112.7(7) . . ?
C7 C8 S2' 122.17(19) . . ?
C9 S2 C8 96.14(18) . . ?
C8 C11 C10 110.7(9) . . ?
C8 C11 H11 124.6 . . ?
C10 C11 H11 124.6 . . ?
C10 C9 S2 116.8(2) . . ?
C10 C9 C11' 109.1(6) . . ?
C10 C9 H9A 121.6 . . ?
S2 C9 H9A 121.6 . . ?
C9 C10 C11 107.6(5) . . ?
C9 C10 S2' 118.1(2) . . ?
C9 C10 H10A 126.2 . . ?
C11 C10 H10A 126.2 . . ?
C10 S2' C8 94.4(2) . . ?
C8 C11' C9 104.9(10) . . ?
C8 C11' H11' 127.6 . . ?
C9 C11' H11' 127.6 . . ?
C18 P1 C12 112.57(8) . . ?
C18 P1 C24 106.69(8) . . ?
C12 P1 C24 111.28(8) . . ?
C18 P1 C1 110.81(8) . . ?
C12 P1 C1 106.75(7) . . ?
C24 P1 C1 108.73(7) . . ?
C17 C12 C13 120.47(15) . . ?
C17 C12 P1 121.42(13) . . ?
C13 C12 P1 118.11(12) . . ?
C14 C13 C12 119.31(17) . . ?
C14 C13 H13A 120.3 . . ?
C12 C13 H13A 120.3 . . ?
C16 C15 C14 120.51(17) . . ?
C16 C15 H15A 119.7 . . ?
C14 C15 H15A 119.7 . . ?
C15 C14 C13 120.07(18) . . ?
C15 C14 H14A 120.0 . . ?
C13 C14 H14A 120.0 . . ?
C15 C16 C17 120.36(18) . . ?
C15 C16 H16A 119.8 . . ?
C17 C16 H16A 119.8 . . ?
C19 C18 C23 120.75(16) . . ?
C19 C18 P1 121.20(13) . . ?
C23 C18 P1 117.70(13) . . ?
C16 C17 C12 119.28(17) . . ?
C16 C17 H17A 120.4 . . ?
C12 C17 H17A 120.4 . . ?
C18 C19 C20 118.82(18) . . ?
C18 C19 H19A 120.6 . . ?
C20 C19 H19A 120.6 . . ?
C21 C20 C19 120.18(19) . . ?
C21 C20 H20A 119.9 . . ?
C19 C20 H20A 119.9 . . ?
C22 C21 C20 120.95(18) . . ?
C22 C21 H21A 119.5 . . ?
C20 C21 H21A 119.5 . . ?
C21 C22 C23 119.8(2) . . ?
C21 C22 H22A 120.1 . . ?
C23 C22 H22A 120.1 . . ?
C22 C23 C18 119.50(18) . . ?
C22 C23 H23A 120.2 . . ?
C18 C23 H23A 120.2 . . ?
C25 C24 C29 119.78(16) . . ?
C25 C24 P1 118.81(13) . . ?
C29 C24 P1 121.39(13) . . ?
C26 C25 C24 119.73(18) . . ?
C26 C25 H25A 120.1 . . ?
C24 C25 H25A 120.1 . . ?
C27 C26 C25 120.59(18) . . ?
C27 C26 H26A 119.7 . . ?
C25 C26 H26A 119.7 . . ?
C26 C27 C28 120.16(17) . . ?
C26 C27 H27A 119.9 . . ?
C28 C27 H27A 119.9 . . ?
C27 C28 C29 120.30(18) . . ?
C27 C28 H28A 119.9 . . ?
C29 C28 H28A 119.9 . . ?
C28 C29 C24 119.44(18) . . ?
C28 C29 H29A 120.3 . . ?
C24 C29 H29A 120.3 . . ?
F3 C30 F1 110.0(6) . . ?
F3 C30 F2 111.5(6) . . ?
F1 C30 F2 107.5(5) . . ?
F3 C30 S3 109.7(5) . . ?
F1 C30 S3 109.2(5) . . ?
F2 C30 S3 108.8(4) . . ?
O2 S3 O3 111.8(4) . . ?
O2 S3 O1 118.5(4) . . ?
O3 S3 O1 117.6(4) . . ?
O2 S3 C30 102.5(4) . . ?
O3 S3 C30 103.1(4) . . ?
O1 S3 C30 99.7(3) . . ?
F2' C30' F3' 105.7(7) . . ?
F2' C30' F1' 109.0(6) . . ?
F3' C30' F1' 108.0(7) . . ?
F2' C30' S3' 115.0(5) . . ?
F3' C30' S3' 109.9(6) . . ?
F1' C30' S3' 108.9(5) . . ?
O3' S3' O1' 115.8(4) . . ?
O3' S3' O2' 116.5(6) . . ?
O1' S3' O2' 115.5(5) . . ?
O3' S3' C30' 100.3(5) . . ?
O1' S3' C30' 104.2(4) . . ?
O2' S3' C30' 100.9(4) . . ?
F13 P2 F12 90.5(5) . . ?
F13 P2 F16 92.2(6) . . ?
F12 P2 F16 92.0(5) . . ?
F13 P2 F11 92.8(5) . . ?
F12 P2 F11 91.7(5) . . ?
F16 P2 F11 173.8(6) . . ?
F13 P2 F14 90.8(6) . . ?
F12 P2 F14 177.9(7) . . ?
F16 P2 F14 89.7(6) . . ?
F11 P2 F14 86.5(6) . . ?
F13 P2 F15 178.8(7) . . ?
F12 P2 F15 90.5(5) . . ?
F16 P2 F15 87.2(5) . . ?
F11 P2 F15 87.8(5) . . ?
F14 P2 F15 88.2(6) . . ?

loop_
_geom_bond_atom_site_label_1
_geom_bond_atom_site_label_2
_geom_bond_distance
_geom_bond_site_symmetry_2
_geom_bond_publ_flag
N1 C1 1.295(2) . ?
N1 C2 1.387(2) . ?
C1 C2 1.450(2) 7_556 ?
C1 P1 1.8308(16) . ?
C2 C3 1.376(2) . ?
C3 C4 1.420(2) . ?
C3 H3A 0.9500 . ?
C4 C5 1.376(3) . ?
C4 S1 1.7371(17) . ?
S1 C7 1.7124(18) . ?
C5 C6 1.392(3) . ?
C5 H5A 0.9500 . ?
C6 C7 1.368(3) . ?
C6 H6A 0.9500 . ?
C7 C8 1.442(2) . ?
C8 C11 1.419(13) . ?
C8 C11' 1.429(15) . ?
C8 S2 1.638(3) . ?
C8 S2' 1.673(4) . ?
S2 C9 1.582(4) . ?
C11 C10 1.491(16) . ?
C11 H11 0.9500 . ?
C9 C10 1.313(4) . ?
C9 C11' 1.591(16) . ?
C9 H9A 0.9500 . ?
C10 S2' 1.590(5) . ?
C10 H10A 0.9500 . ?
C11' H11' 0.9500 . ?
P1 C18 1.7832(17) . ?
P1 C12 1.7866(16) . ?
P1 C24 1.7891(16) . ?
C12 C17 1.394(2) . ?
C12 C13 1.395(2) . ?
C13 C14 1.386(2) . ?
C13 H13A 0.9500 . ?
C15 C16 1.378(3) . ?
C15 C14 1.385(3) . ?
C15 H15A 0.9500 . ?
C14 H14A 0.9500 . ?
C16 C17 1.384(2) . ?
C16 H16A 0.9500 . ?
C18 C19 1.392(2) . ?
C18 C23 1.400(2) . ?
C17 H17A 0.9500 . ?
C19 C20 1.394(3) . ?
C19 H19A 0.9500 . ?
C20 C21 1.383(3) . ?
C20 H20A 0.9500 . ?
C21 C22 1.380(3) . ?
C21 H21A 0.9500 . ?
C22 C23 1.385(3) . ?
C22 H22A 0.9500 . ?
C23 H23A 0.9500 . ?
C24 C25 1.387(2) . ?
C24 C29 1.392(2) . ?
C25 C26 1.384(3) . ?
C25 H25A 0.9500 . ?
C26 C27 1.369(3) . ?
C26 H26A 0.9500 . ?
C27 C28 1.375(3) . ?
C27 H27A 0.9500 . ?
C28 C29 1.390(3) . ?
C28 H28A 0.9500 . ?
C29 H29A 0.9500 . ?
C30 F3 1.288(9) . ?
C30 F1 1.318(7) . ?
C30 F2 1.329(7) . ?
C30 S3 1.869(6) . ?
S3 O2 1.413(5) . ?
S3 O3 1.415(5) . ?
S3 O1 1.434(6) . ?
C30' F2' 1.280(8) . ?
C30' F3' 1.322(10) . ?
C30' F1' 1.333(7) . ?
C30' S3' 1.804(7) . ?
S3' O3' 1.394(6) . ?
S3' O1' 1.407(6) . ?
S3' O2' 1.445(6) . ?
P2 F13 1.609(8) . ?
P2 F12 1.615(6) . ?
P2 F16 1.619(8) . ?
P2 F11 1.642(8) . ?
P2 F14 1.645(9) . ?
P2 F15 1.649(8) . ?

loop_
_geom_torsion_atom_site_label_1
_geom_torsion_atom_site_label_2
_geom_torsion_atom_site_label_3
_geom_torsion_atom_site_label_4
_geom_torsion
_geom_torsion_site_symmetry_1
_geom_torsion_site_symmetry_2
_geom_torsion_site_symmetry_3
_geom_torsion_site_symmetry_4
_geom_torsion_publ_flag
C2 N1 C1 C2 1.4(3) . . . 7_556 ?
C2 N1 C1 P1 -176.37(11) . . . . ?
C1 N1 C2 C3 176.16(16) . . . . ?
C1 N1 C2 C1 -1.2(2) . . . 7_556 ?
N1 C2 C3 C4 -1.5(3) . . . . ?
C1 C2 C3 C4 175.74(17) 7_556 . . . ?
C2 C3 C4 C5 -1.4(4) . . . . ?
C2 C3 C4 S1 179.11(15) . . . . ?
C5 C4 S1 C7 -1.19(19) . . . . ?
C3 C4 S1 C7 178.42(16) . . . . ?
C3 C4 C5 C6 -178.9(2) . . . . ?
S1 C4 C5 C6 0.6(3) . . . . ?
C4 C5 C6 C7 0.5(4) . . . . ?
C5 C6 C7 C8 177.0(2) . . . . ?
C5 C6 C7 S1 -1.4(3) . . . . ?
C4 S1 C7 C6 1.45(19) . . . . ?
C4 S1 C7 C8 -176.98(17) . . . . ?
C6 C7 C8 C11 1.7(9) . . . . ?
S1 C7 C8 C11 179.8(8) . . . . ?
C6 C7 C8 C11' -173.3(8) . . . . ?
S1 C7 C8 C11' 4.8(8) . . . . ?
C6 C7 C8 S2 -170.0(2) . . . . ?
S1 C7 C8 S2 8.2(3) . . . . ?
C6 C7 C8 S2' 11.2(4) . . . . ?
S1 C7 C8 S2' -170.7(2) . . . . ?
C11 C8 S2 C9 3.8(7) . . . . ?
C7 C8 S2 C9 176.85(19) . . . . ?
C7 C8 C11 C10 -179.2(4) . . . . ?
S2 C8 C11 C10 -6.5(11) . . . . ?
C8 S2 C9 C10 0.3(3) . . . . ?
S2 C9 C10 C11 -4.1(7) . . . . ?
C11' C9 C10 S2' 1.4(7) . . . . ?
C8 C11 C10 C9 6.7(11) . . . . ?
C9 C10 S2' C8 -5.9(3) . . . . ?
C11' C8 S2' C10 8.8(7) . . . . ?
C7 C8 S2' C10 -175.2(2) . . . . ?
C7 C8 C11' C9 175.4(4) . . . . ?
S2' C8 C11' C9 -8.8(11) . . . . ?
C10 C9 C11' C8 4.8(10) . . . . ?
N1 C1 P1 C18 -109.38(12) . . . . ?
C2 C1 P1 C18 72.84(15) 7_556 . . . ?
N1 C1 P1 C12 127.71(12) . . . . ?
C2 C1 P1 C12 -50.07(15) 7_556 . . . ?
N1 C1 P1 C24 7.57(14) . . . . ?
C2 C1 P1 C24 -170.21(13) 7_556 . . . ?
C18 P1 C12 C17 14.26(16) . . . . ?
C24 P1 C12 C17 -105.45(14) . . . . ?
C1 P1 C12 C17 136.06(14) . . . . ?
C18 P1 C12 C13 -165.07(13) . . . . ?
C24 P1 C12 C13 75.22(15) . . . . ?
C1 P1 C12 C13 -43.27(15) . . . . ?
C17 C12 C13 C14 1.2(3) . . . . ?
P1 C12 C13 C14 -179.49(14) . . . . ?
C16 C15 C14 C13 -0.3(3) . . . . ?
C12 C13 C14 C15 -0.6(3) . . . . ?
C14 C15 C16 C17 0.6(3) . . . . ?
C12 P1 C18 C19 120.69(14) . . . . ?
C24 P1 C18 C19 -116.98(14) . . . . ?
C1 P1 C18 C19 1.22(16) . . . . ?
C12 P1 C18 C23 -66.03(15) . . . . ?
C24 P1 C18 C23 56.31(15) . . . . ?
C1 P1 C18 C23 174.50(13) . . . . ?
C15 C16 C17 C12 0.0(3) . . . . ?
C13 C12 C17 C16 -0.9(3) . . . . ?
P1 C12 C17 C16 179.80(14) . . . . ?
C23 C18 C19 C20 -0.6(3) . . . . ?
P1 C18 C19 C20 172.49(13) . . . . ?
C18 C19 C20 C21 0.6(3) . . . . ?
C19 C20 C21 C22 0.7(3) . . . . ?
C20 C21 C22 C23 -1.9(3) . . . . ?
C21 C22 C23 C18 1.9(3) . . . . ?
C19 C18 C23 C22 -0.6(3) . . . . ?
P1 C18 C23 C22 -173.93(14) . . . . ?
C18 P1 C24 C25 27.78(17) . . . . ?
C12 P1 C24 C25 150.92(15) . . . . ?
C1 P1 C24 C25 -91.78(16) . . . . ?
C18 P1 C24 C29 -154.07(15) . . . . ?
C12 P1 C24 C29 -30.93(17) . . . . ?
C1 P1 C24 C29 86.37(16) . . . . ?
C29 C24 C25 C26 1.2(3) . . . . ?
P1 C24 C25 C26 179.41(17) . . . . ?
C24 C25 C26 C27 -0.7(3) . . . . ?
C25 C26 C27 C28 -0.5(3) . . . . ?
C26 C27 C28 C29 1.1(3) . . . . ?
C27 C28 C29 C24 -0.5(3) . . . . ?
C25 C24 C29 C28 -0.6(3) . . . . ?
P1 C24 C29 C28 -178.76(15) . . . . ?
F3 C30 S3 O2 -177.0(5) . . . . ?
F1 C30 S3 O2 -56.4(6) . . . . ?
F2 C30 S3 O2 60.7(6) . . . . ?
F3 C30 S3 O3 66.7(6) . . . . ?
F1 C30 S3 O3 -172.6(6) . . . . ?
F2 C30 S3 O3 -55.5(6) . . . . ?
F3 C30 S3 O1 -54.8(5) . . . . ?
F1 C30 S3 O1 65.9(6) . . . . ?
F2 C30 S3 O1 -177.0(5) . . . . ?
F2' C30' S3' O3' -178.5(6) . . . . ?
F3' C30' S3' O3' 62.3(7) . . . . ?
F1' C30' S3' O3' -55.9(6) . . . . ?
F2' C30' S3' O1' 61.3(7) . . . . ?
F3' C30' S3' O1' -57.9(7) . . . . ?
F1' C30' S3' O1' -176.1(5) . . . . ?
F2' C30' S3' O2' -58.7(7) . . . . ?
F3' C30' S3' O2' -177.9(7) . . . . ?
F1' C30' S3' O2' 63.9(6) . . . . ?
